data_4322299
loop_
_publ_author_name
'Jung Woo Park'
'Sang Man Koo'

_publ_section_title
;
 Monomeric Niobium Persulfide Complexes: The Synthesis and Structural
 Characterization of Pentagonal-Pyramidal [Ph4P]2[Nb(E)(S2)2(SPh)] (E = O,
 S) Complexes
;
_journal_name_full 'Inorganic Chemistry'
_journal_page_first 4898
_journal_page_last 4900
_journal_paper_doi 10.1021/ic981328k
_journal_volume 38
_journal_year 1999
_chemical_formula_structural '[(C6H5)4P]2[Nb(O)(S2)2(SPh)]'
_chemical_formula_sum 'C54 H45 Nb O P2 S5'
_chemical_formula_weight 1025.05
_chemical_name_systematic
; 
 ? 
;
_space_group_IT_number 2
_symmetry_cell_setting triclinic
_symmetry_space_group_name_Hall '-P 1'
_symmetry_space_group_name_H-M 'P -1'
_atom_sites_solution_hydrogens geom
_atom_sites_solution_primary direct
_atom_sites_solution_secondary difmap
_audit_creation_method SHELXL
_cell_angle_alpha 103.580(10)
_cell_angle_beta 95.550(10)
_cell_angle_gamma 101.420(10)
_cell_formula_units_Z 2
_cell_length_a 10.853(2)
_cell_length_b 10.9760(10)
_cell_length_c 21.641(3)
_cell_measurement_temperature 293(2)
_cell_volume 2428.3(6)
_computing_structure_refinement 'SHELXL-93 (Sheldrick, 1993)'
_computing_structure_solution 'SHELXS-86 (Sheldrick, 1990)'
_diffrn_ambient_temperature 293(2)
_diffrn_radiation_monochromator graphite
_diffrn_radiation_source 'fine-focus sealed tube'
_diffrn_radiation_type MoK\a
_diffrn_radiation_wavelength 0.71069
_diffrn_reflns_av_R_equivalents 0.0000
_diffrn_reflns_av_sigmaI/netI 0.0257
_diffrn_reflns_limit_h_max 11
_diffrn_reflns_limit_h_min 0
_diffrn_reflns_limit_k_max 11
_diffrn_reflns_limit_k_min -11
_diffrn_reflns_limit_l_max 22
_diffrn_reflns_limit_l_min -23
_diffrn_reflns_number 4541
_diffrn_reflns_theta_max 20.00
_diffrn_reflns_theta_min 1.94
_diffrn_standards_decay_% 0.9
_diffrn_standards_interval_count 98
_diffrn_standards_number 2
_exptl_absorpt_coefficient_mu 0.568
_exptl_crystal_colour orange
_exptl_crystal_density_diffrn 1.402
_exptl_crystal_description rectangular
_exptl_crystal_F_000 1056
_exptl_crystal_size_max .5
_exptl_crystal_size_mid .4
_exptl_crystal_size_min .3
_refine_diff_density_max 0.776
_refine_diff_density_min -0.325
_refine_diff_density_rms 0.050
_refine_ls_extinction_method none
_refine_ls_goodness_of_fit_all 1.126
_refine_ls_goodness_of_fit_obs 1.175
_refine_ls_matrix_type full
_refine_ls_number_parameters 568
_refine_ls_number_reflns 4541
_refine_ls_number_restraints 0
_refine_ls_restrained_S_all 1.126
_refine_ls_restrained_S_obs 1.175
_refine_ls_R_factor_all 0.0494
_refine_ls_R_factor_obs 0.0417
_refine_ls_shift/esd_max 0.006
_refine_ls_shift/esd_mean 0.001
_refine_ls_structure_factor_coef Fsqd
_refine_ls_weighting_details 'w=1/[\s^2^(Fo^2^)+(0.0374P)^2^+3.8006P] where P=(Fo^2^+2Fc^2^)/3'
_refine_ls_weighting_scheme calc
_refine_ls_wR_factor_all 0.1001
_refine_ls_wR_factor_obs 0.0964
_reflns_number_observed 3945
_reflns_number_total 4541
_reflns_observed_criterion >2sigma(I)
_cod_data_source_file ic981328k_1.cif
_cod_data_source_block '[(C6H5)4P]2[Nb(O)(S2)2(SPh)]'
_cod_depositor_comments
;
The following automatic conversions were performed:

'_symmetry_cell_setting' tag value 'triclic' was replaced with
'triclinic' value as specified in the replacement file
'/home/robertas/cod-tools/perl-scripts/inputs/replacement_values.lst'.

Automatic conversion script
Id: cif_fix_values 3143 2015-03-26 13:38:13Z robertas 

The following automatic conversions were performed:

'_refine_ls_weighting_scheme' value 'calc
w=1/[\s^2^(Fo^2^)+(0.0374P)^2^+3.8006P] where P=(Fo^2^+2Fc^2^)/3' was
changed to 'calc'. New tag '_refine_ls_weighting_details' was
created. The value of the new tag was set to
'w=1/[\s^2^(Fo^2^)+(0.0374P)^2^+3.8006P] where P=(Fo^2^+2Fc^2^)/3'.

Automatic conversion script
Id: cif_fix_values 3143 2015-03-26 13:38:13Z robertas 
;
_cod_database_code 4322299

loop_
_symmetry_equiv_pos_as_xyz
'x, y, z'
'-x, -y, -z'

loop_
_atom_site_aniso_label
_atom_site_aniso_U_11
_atom_site_aniso_U_22
_atom_site_aniso_U_33
_atom_site_aniso_U_23
_atom_site_aniso_U_13
_atom_site_aniso_U_12
Nb 0.0658(4) 0.0800(4) 0.0374(3) 0.0153(3) 0.0117(3) 0.0397(3)
S1 0.0625(11) 0.0938(13) 0.0821(12) 0.0140(10) 0.0122(9) 0.0366(10)
S2 0.0859(13) 0.0763(12) 0.0986(14) 0.0156(10) 0.0281(10) 0.0432(10)
S3 0.0683(10) 0.0723(11) 0.0602(10) 0.0131(8) 0.0071(8) 0.0369(9)
S4 0.0682(10) 0.0655(10) 0.0649(10) 0.0236(8) 0.0195(8) 0.0190(8)
S5 0.0712(12) 0.0828(13) 0.109(2) -0.0077(11) 0.0059(11) 0.0216(10)
O1 0.105(4) 0.192(5) 0.043(2) 0.031(3) 0.020(2) 0.093(4)
C1 0.074(5) 0.065(5) 0.054(4) 0.003(3) -0.009(4) 0.014(4)
C2 0.081(5) 0.079(5) 0.074(5) 0.014(4) 0.002(4) 0.011(5)
C3 0.103(7) 0.070(6) 0.136(8) 0.019(5) -0.026(6) 0.013(5)
C4 0.092(7) 0.100(8) 0.133(8) -0.011(6) -0.005(6) 0.027(6)
C5 0.114(7) 0.122(8) 0.107(7) -0.005(6) 0.038(5) 0.027(7)
C6 0.082(5) 0.119(6) 0.050(4) 0.005(4) 0.025(4) 0.028(5)
P1 0.0477(9) 0.0443(9) 0.0452(9) 0.0118(7) 0.0063(7) 0.0148(7)
C7 0.048(3) 0.050(4) 0.045(4) 0.017(3) 0.006(3) 0.018(3)
C8 0.062(4) 0.069(4) 0.050(4) 0.015(3) 0.012(3) 0.017(4)
C9 0.069(5) 0.084(5) 0.068(5) 0.035(4) 0.033(4) 0.026(4)
C10 0.052(4) 0.066(4) 0.084(5) 0.028(4) 0.009(4) 0.012(3)
C11 0.058(4) 0.068(4) 0.063(5) 0.014(3) 0.008(3) 0.007(4)
C12 0.051(4) 0.069(4) 0.057(4) 0.022(4) 0.014(3) 0.014(3)
C13 0.046(3) 0.041(3) 0.046(3) 0.011(3) 0.006(3) 0.012(3)
C14 0.060(4) 0.053(4) 0.058(4) 0.021(3) 0.018(3) 0.015(3)
C15 0.073(4) 0.059(4) 0.054(4) 0.009(3) 0.013(3) 0.011(3)
C16 0.080(5) 0.085(5) 0.053(4) 0.032(4) 0.008(3) 0.009(4)
C17 0.104(5) 0.066(5) 0.071(5) 0.033(4) 0.004(4) 0.025(4)
C18 0.079(4) 0.054(4) 0.050(4) 0.016(3) 0.004(3) 0.018(3)
C19 0.038(3) 0.044(3) 0.052(4) 0.009(3) 0.007(3) 0.009(3)
C20 0.055(4) 0.066(4) 0.073(4) 0.032(3) 0.005(3) 0.022(3)
C21 0.059(4) 0.085(5) 0.087(5) 0.026(4) 0.013(4) 0.029(4)
C22 0.068(5) 0.067(4) 0.072(5) 0.005(4) -0.016(4) 0.035(4)
C23 0.085(5) 0.061(4) 0.046(4) 0.013(3) -0.013(4) 0.023(4)
C24 0.060(4) 0.057(4) 0.041(3) 0.010(3) 0.001(3) 0.016(3)
C25 0.059(4) 0.056(4) 0.039(3) 0.013(3) 0.005(3) 0.024(3)
C26 0.069(5) 0.061(4) 0.058(4) 0.005(4) 0.004(3) 0.014(3)
C27 0.100(6) 0.073(5) 0.067(5) -0.012(4) -0.001(4) 0.008(5)
C28 0.139(7) 0.060(5) 0.059(5) -0.012(4) 0.009(5) 0.031(5)
C29 0.110(6) 0.074(5) 0.070(5) -0.003(4) 0.004(4) 0.048(5)
C30 0.072(4) 0.064(4) 0.062(4) 0.005(4) -0.002(3) 0.027(4)
P2 0.0501(9) 0.0480(9) 0.0429(8) 0.0057(7) 0.0050(7) 0.0115(7)
C31 0.049(4) 0.045(3) 0.040(3) 0.012(3) 0.003(3) 0.008(3)
C32 0.064(4) 0.056(4) 0.051(4) 0.005(3) 0.012(3) -0.001(3)
C33 0.079(5) 0.072(5) 0.051(4) 0.011(3) 0.026(4) 0.008(4)
C34 0.066(5) 0.086(5) 0.082(5) 0.030(4) 0.030(4) 0.007(4)
C35 0.067(5) 0.104(6) 0.076(5) 0.010(5) 0.016(4) -0.024(4)
C36 0.072(5) 0.077(5) 0.046(4) 0.006(3) 0.009(4) -0.005(4)
C37 0.053(4) 0.055(4) 0.048(4) 0.003(3) 0.006(3) 0.017(3)
C38 0.056(4) 0.087(5) 0.055(4) 0.005(3) 0.003(4) 0.012(4)
C39 0.057(5) 0.114(6) 0.083(5) 0.002(5) -0.004(4) 0.008(4)
C40 0.075(6) 0.124(8) 0.082(6) -0.003(6) -0.019(4) 0.039(6)
C41 0.118(7) 0.101(7) 0.069(5) 0.009(5) -0.019(5) 0.051(6)
C42 0.101(6) 0.075(5) 0.060(4) 0.009(4) -0.011(4) 0.027(4)
C43 0.047(3) 0.047(3) 0.041(3) 0.004(3) 0.008(3) 0.006(3)
C44 0.067(4) 0.046(4) 0.050(4) 0.009(3) 0.008(3) 0.006(3)
C45 0.102(5) 0.057(4) 0.066(4) 0.019(4) 0.008(4) 0.026(4)
C46 0.128(7) 0.059(5) 0.048(4) 0.017(3) 0.000(5) 0.004(5)
C47 0.100(6) 0.092(6) 0.040(4) 0.016(4) 0.017(4) -0.018(5)
C48 0.067(4) 0.082(5) 0.050(4) 0.015(4) 0.014(3) 0.008(4)
C49 0.053(3) 0.050(4) 0.045(4) 0.007(3) 0.003(3) 0.016(3)
C50 0.124(6) 0.070(5) 0.065(5) -0.007(4) -0.015(4) 0.052(4)
C51 0.139(7) 0.082(5) 0.052(4) -0.011(4) -0.017(4) 0.038(5)
C52 0.094(5) 0.056(4) 0.069(5) -0.010(4) 0.010(4) 0.023(4)
C53 0.131(7) 0.065(5) 0.086(6) 0.003(4) -0.005(5) 0.042(5)
C54 0.112(6) 0.067(5) 0.056(4) 0.004(4) -0.007(4) 0.030(4)

loop_
_atom_site_label
_atom_site_type_symbol
_atom_site_fract_x
_atom_site_fract_y
_atom_site_fract_z
_atom_site_U_iso_or_equiv
_atom_site_thermal_displace_type
_atom_site_occupancy
_atom_site_calc_flag
_atom_site_refinement_flags
_atom_site_disorder_group
Nb Nb 0.55673(5) 0.84951(5) 0.74525(2) 0.0575(2) Uani 1 d . .
S1 S 0.3397(2) 0.8685(2) 0.76554(8) 0.0782(5) Uani 1 d . .
S2 S 0.4751(2) 1.0385(2) 0.79227(9) 0.0836(5) Uani 1 d . .
S3 S 0.74885(15) 0.7750(2) 0.77576(7) 0.0648(5) Uani 1 d . .
S4 S 0.76098(15) 0.96916(15) 0.81310(7) 0.0639(4) Uani 1 d . .
S5 S 0.4295(2) 0.6211(2) 0.73300(10) 0.0932(6) Uani 1 d . .
O1 O 0.5725(4) 0.8616(5) 0.6687(2) 0.104(2) Uani 1 d . .
C1 C 0.5013(6) 0.4929(6) 0.7006(3) 0.068(2) Uani 1 d . .
C2 C 0.4510(6) 0.3725(8) 0.7109(3) 0.081(2) Uani 1 d . .
H2 H 0.3882(6) 0.3664(8) 0.7370(3) 0.097 Uiso 1 calc R .
C3 C 0.4904(9) 0.2640(8) 0.6841(5) 0.108(3) Uani 1 d . .
H3 H 0.4547(9) 0.1859(8) 0.6920(5) 0.130 Uiso 1 calc R .
C4 C 0.5825(9) 0.2708(10) 0.6457(5) 0.116(3) Uani 1 d . .
H4 H 0.6101(9) 0.1979(10) 0.6266(5) 0.140 Uiso 1 calc R .
C5 C 0.6330(9) 0.3879(11) 0.6360(4) 0.119(3) Uani 1 d . .
H5 H 0.6963(9) 0.3924(11) 0.6100(4) 0.142 Uiso 1 calc R .
C6 C 0.5947(6) 0.5044(8) 0.6633(3) 0.085(2) Uani 1 d . .
H6 H 0.6313(6) 0.5827(8) 0.6559(3) 0.102 Uiso 1 calc R .
P1 P 0.27167(13) 0.64377(13) 0.98003(7) 0.0451(4) Uani 1 d . .
C7 C 0.4249(5) 0.7412(5) 0.9796(3) 0.0460(13) Uani 1 d . .
C8 C 0.4773(6) 0.7382(6) 0.9231(3) 0.060(2) Uani 1 d . .
H8 H 0.4360(6) 0.6806(6) 0.8845(3) 0.072 Uiso 1 calc R .
C9 C 0.5920(6) 0.8229(7) 0.9254(3) 0.068(2) Uani 1 d . .
H9 H 0.6279(6) 0.8215(7) 0.8880(3) 0.082 Uiso 1 calc R .
C10 C 0.6526(6) 0.9076(6) 0.9813(4) 0.066(2) Uani 1 d . .
H10 H 0.7291(6) 0.9640(6) 0.9816(4) 0.080 Uiso 1 calc R .
C11 C 0.6032(6) 0.9112(6) 1.0370(3) 0.064(2) Uani 1 d . .
H11 H 0.6458(6) 0.9690(6) 1.0752(3) 0.077 Uiso 1 calc R .
C12 C 0.4892(5) 0.8280(6) 1.0360(3) 0.058(2) Uani 1 d . .
H12 H 0.4551(5) 0.8304(6) 1.0739(3) 0.069 Uiso 1 calc R .
C13 C 0.2607(5) 0.6147(5) 1.0576(2) 0.0443(13) Uani 1 d . .
C14 C 0.2524(5) 0.7124(5) 1.1095(3) 0.0549(15) Uani 1 d . .
H14 H 0.2475(5) 0.7927(5) 1.1037(3) 0.066 Uiso 1 calc R .
C15 C 0.2514(5) 0.6913(6) 1.1696(3) 0.063(2) Uani 1 d . .
H15 H 0.2464(5) 0.7575(6) 1.2044(3) 0.076 Uiso 1 calc R .
C16 C 0.2578(6) 0.5731(7) 1.1784(3) 0.072(2) Uani 1 d . .
H16 H 0.2560(6) 0.5588(7) 1.2191(3) 0.086 Uiso 1 calc R .
C17 C 0.2668(6) 0.4760(6) 1.1275(3) 0.077(2) Uani 1 d . .
H17 H 0.2717(6) 0.3959(6) 1.1337(3) 0.093 Uiso 1 calc R .
C18 C 0.2687(5) 0.4963(6) 1.0672(3) 0.060(2) Uani 1 d . .
H18 H 0.2754(5) 0.4301(6) 1.0328(3) 0.073 Uiso 1 calc R .
C19 C 0.1532(5) 0.7263(5) 0.9601(3) 0.0451(13) Uani 1 d . .
C20 C 0.0510(5) 0.7332(5) 0.9927(3) 0.062(2) Uani 1 d . .
H20 H 0.0413(5) 0.6922(5) 1.0256(3) 0.074 Uiso 1 calc R .
C21 C -0.0377(6) 0.8006(6) 0.9772(3) 0.074(2) Uani 1 d . .
H21 H -0.1054(6) 0.8060(6) 1.0001(3) 0.089 Uiso 1 calc R .
C22 C -0.0258(6) 0.8591(6) 0.9282(3) 0.070(2) Uani 1 d . .
H22 H -0.0851(6) 0.9044(6) 0.9178(3) 0.084 Uiso 1 calc R .
C23 C 0.0741(6) 0.8505(5) 0.8944(3) 0.065(2) Uani 1 d . .
H23 H 0.0813(6) 0.8891(5) 0.8606(3) 0.078 Uiso 1 calc R .
C24 C 0.1642(5) 0.7854(5) 0.9100(2) 0.0534(15) Uani 1 d . .
H24 H 0.2321(5) 0.7810(5) 0.8870(2) 0.064 Uiso 1 calc R .
C25 C 0.2483(5) 0.4932(5) 0.9215(2) 0.0498(14) Uani 1 d . .
C26 C 0.1278(6) 0.4282(6) 0.8897(3) 0.065(2) Uani 1 d . .
H26 H 0.0591(6) 0.4661(6) 0.8962(3) 0.078 Uiso 1 calc R .
C27 C 0.1096(8) 0.3072(7) 0.8482(3) 0.088(2) Uani 1 d . .
H27 H 0.0283(8) 0.2629(7) 0.8277(3) 0.106 Uiso 1 calc R .
C28 C 0.2112(9) 0.2526(7) 0.8375(3) 0.090(2) Uani 1 d . .
H28 H 0.1985(9) 0.1717(7) 0.8091(3) 0.108 Uiso 1 calc R .
C29 C 0.3304(8) 0.3154(7) 0.8679(3) 0.085(2) Uani 1 d . .
H29 H 0.3986(8) 0.2774(7) 0.8601(3) 0.102 Uiso 1 calc R .
C30 C 0.3502(6) 0.4350(6) 0.9100(3) 0.067(2) Uani 1 d . .
H30 H 0.4317(6) 0.4774(6) 0.9309(3) 0.080 Uiso 1 calc R .
P2 P 1.01261(13) 1.27157(14) 0.57571(7) 0.0481(4) Uani 1 d . .
C31 C 1.1425(5) 1.2946(5) 0.5316(2) 0.0451(13) Uani 1 d . .
C32 C 1.1383(6) 1.2131(5) 0.4713(3) 0.060(2) Uani 1 d . .
H32 H 1.0646(6) 1.1507(5) 0.4523(3) 0.073 Uiso 1 calc R .
C33 C 1.2419(7) 1.2239(6) 0.4397(3) 0.069(2) Uani 1 d . .
H33 H 1.2381(7) 1.1692(6) 0.3992(3) 0.082 Uiso 1 calc R .
C34 C 1.3496(6) 1.3141(7) 0.4672(4) 0.077(2) Uani 1 d . .
H34 H 1.4201(6) 1.3202(7) 0.4459(4) 0.092 Uiso 1 calc R .
C35 C 1.3553(6) 1.3968(7) 0.5264(4) 0.091(2) Uani 1 d . .
H35 H 1.4292(6) 1.4595(7) 0.5445(4) 0.109 Uiso 1 calc R .
C36 C 1.2531(6) 1.3877(6) 0.5589(3) 0.070(2) Uani 1 d . .
H36 H 1.2578(6) 1.4437(6) 0.5991(3) 0.084 Uiso 1 calc R .
C37 C 0.8666(5) 1.2140(6) 0.5199(3) 0.0532(15) Uani 1 d . .
C38 C 0.7802(6) 1.1041(7) 0.5205(3) 0.069(2) Uani 1 d . .
H38 H 0.7981(6) 1.0579(7) 0.5499(3) 0.083 Uiso 1 calc R .
C39 C 0.6679(7) 1.0615(8) 0.4784(4) 0.091(2) Uani 1 d . .
H39 H 0.6110(7) 0.9863(8) 0.4789(4) 0.110 Uiso 1 calc R .
C40 C 0.6409(8) 1.1294(10) 0.4365(4) 0.099(3) Uani 1 d . .
H40 H 0.5635(8) 1.1018(10) 0.4093(4) 0.119 Uiso 1 calc R .
C41 C 0.7244(9) 1.2377(9) 0.4330(3) 0.097(2) Uani 1 d . .
H41 H 0.7047(9) 1.2825(9) 0.4033(3) 0.116 Uiso 1 calc R .
C42 C 0.8402(7) 1.2801(6) 0.4749(3) 0.081(2) Uani 1 d . .
H42 H 0.8990(7) 1.3524(6) 0.4725(3) 0.097 Uiso 1 calc R .
C43 C 1.0309(5) 1.1585(5) 0.6214(2) 0.0467(14) Uani 1 d . .
C44 C 1.1381(6) 1.1074(5) 0.6221(3) 0.056(2) Uani 1 d . .
H44 H 1.1998(6) 1.1298(5) 0.5973(3) 0.067 Uiso 1 calc R .
C45 C 1.1538(7) 1.0237(6) 0.6594(3) 0.074(2) Uani 1 d . .
H45 H 1.2266(7) 0.9910(6) 0.6603(3) 0.088 Uiso 1 calc R .
C46 C 1.0632(9) 0.9896(6) 0.6943(3) 0.081(2) Uani 1 d . .
H46 H 1.0736(9) 0.9321(6) 0.7187(3) 0.097 Uiso 1 calc R .
C47 C 0.9552(8) 1.0380(7) 0.6947(3) 0.083(2) Uani 1 d . .
H47 H 0.8933(8) 1.0128(7) 0.7189(3) 0.099 Uiso 1 calc R .
C48 C 0.9399(6) 1.1245(6) 0.6587(3) 0.068(2) Uani 1 d . .
H48 H 0.8687(6) 1.1597(6) 0.6596(3) 0.082 Uiso 1 calc R .
C49 C 1.0124(5) 1.4192(5) 0.6323(3) 0.0498(14) Uani 1 d . .
C50 C 1.0779(7) 1.4470(6) 0.6919(3) 0.089(2) Uani 1 d . .
H50 H 1.1239(7) 1.3900(6) 0.7027(3) 0.106 Uiso 1 calc R .
C51 C 1.0778(8) 1.5609(7) 0.7381(3) 0.096(2) Uani 1 d . .
H51 H 1.1227(8) 1.5782(7) 0.7792(3) 0.115 Uiso 1 calc R .
C52 C 1.0135(7) 1.6443(6) 0.7230(3) 0.077(2) Uani 1 d . .
H52 H 1.0126(7) 1.7192(6) 0.7536(3) 0.092 Uiso 1 calc R .
C53 C 0.9501(8) 1.6193(7) 0.6633(4) 0.096(2) Uani 1 d . .
H53 H 0.9068(8) 1.6784(7) 0.6527(4) 0.115 Uiso 1 calc R .
C54 C 0.9481(7) 1.5069(6) 0.6172(3) 0.081(2) Uani 1 d . .
H54 H 0.9033(7) 1.4910(6) 0.5762(3) 0.097 Uiso 1 calc R .

loop_
_atom_type_symbol
_atom_type_description
_atom_type_scat_dispersion_real
_atom_type_scat_dispersion_imag
_atom_type_scat_source
Nb Nb -2.0727 0.6215 'International Tables Vol C Tables 4.2.6.8 and 6.1.1.4'
C C 0.0033 0.0016 'International Tables Vol C Tables 4.2.6.8 and 6.1.1.4'
H H 0.0000 0.0000 'International Tables Vol C Tables 4.2.6.8 and 6.1.1.4'
O O 0.0106 0.0060 'International Tables Vol C Tables 4.2.6.8 and 6.1.1.4'
P P 0.1023 0.0942 'International Tables Vol C Tables 4.2.6.8 and 6.1.1.4'
S S 0.1246 0.1234 'International Tables Vol C Tables 4.2.6.8 and 6.1.1.4'

loop_
_geom_angle_atom_site_label_1
_geom_angle_atom_site_label_2
_geom_angle_atom_site_label_3
_geom_angle
_geom_angle_site_symmetry_1
_geom_angle_site_symmetry_3
_geom_angle_publ_flag
O1 Nb S2 103.6(2) . . ?
O1 Nb S4 106.3(2) . . ?
S2 Nb S4 85.72(6) . . ?
O1 Nb S3 102.11(14) . . ?
S2 Nb S3 133.05(6) . . ?
S4 Nb S3 49.43(5) . . ?
O1 Nb S1 108.74(15) . . ?
S2 Nb S1 49.21(6) . . ?
S4 Nb S1 127.77(6) . . ?
S3 Nb S1 147.13(6) . . ?
O1 Nb S5 105.8(2) . . ?
S2 Nb S5 121.54(6) . . ?
S4 Nb S5 130.38(6) . . ?
S3 Nb S5 87.38(6) . . ?
S1 Nb S5 73.72(6) . . ?
S2 S1 Nb 64.87(7) . . ?
S1 S2 Nb 65.92(7) . . ?
S4 S3 Nb 65.24(6) . . ?
S3 S4 Nb 65.33(6) . . ?
C1 S5 Nb 117.1(3) . . ?
C6 C1 C2 119.5(6) . . ?
C6 C1 S5 123.2(6) . . ?
C2 C1 S5 117.0(6) . . ?
C3 C2 C1 122.8(7) . . ?
C4 C3 C2 119.5(8) . . ?
C3 C4 C5 118.1(9) . . ?
C4 C5 C6 124.2(8) . . ?
C1 C6 C5 115.8(7) . . ?
C25 P1 C19 109.5(2) . . ?
C25 P1 C7 109.4(3) . . ?
C19 P1 C7 108.5(2) . . ?
C25 P1 C13 109.0(2) . . ?
C19 P1 C13 110.1(2) . . ?
C7 P1 C13 110.3(2) . . ?
C12 C7 C8 118.8(5) . . ?
C12 C7 P1 119.2(4) . . ?
C8 C7 P1 121.8(4) . . ?
C9 C8 C7 118.8(5) . . ?
C10 C9 C8 121.0(6) . . ?
C9 C10 C11 120.9(6) . . ?
C10 C11 C12 119.2(6) . . ?
C11 C12 C7 121.2(5) . . ?
C14 C13 C18 119.0(5) . . ?
C14 C13 P1 120.7(4) . . ?
C18 C13 P1 120.2(4) . . ?
C15 C14 C13 120.3(5) . . ?
C16 C15 C14 120.2(6) . . ?
C17 C16 C15 120.1(6) . . ?
C16 C17 C18 120.2(6) . . ?
C17 C18 C13 120.2(6) . . ?
C20 C19 C24 118.7(5) . . ?
C20 C19 P1 122.2(4) . . ?
C24 C19 P1 119.1(4) . . ?
C19 C20 C21 120.8(6) . . ?
C22 C21 C20 120.2(6) . . ?
C21 C22 C23 119.6(6) . . ?
C22 C23 C24 120.9(6) . . ?
C23 C24 C19 119.8(5) . . ?
C26 C25 C30 118.8(5) . . ?
C26 C25 P1 120.7(4) . . ?
C30 C25 P1 120.4(5) . . ?
C27 C26 C25 120.1(6) . . ?
C28 C27 C26 120.0(7) . . ?
C29 C28 C27 120.8(6) . . ?
C28 C29 C30 120.1(6) . . ?
C29 C30 C25 120.3(6) . . ?
C43 P2 C49 106.5(2) . . ?
C43 P2 C31 110.1(2) . . ?
C49 P2 C31 110.0(3) . . ?
C43 P2 C37 110.4(3) . . ?
C49 P2 C37 111.2(2) . . ?
C31 P2 C37 108.8(3) . . ?
C32 C31 C36 118.8(5) . . ?
C32 C31 P2 120.4(4) . . ?
C36 C31 P2 120.6(4) . . ?
C33 C32 C31 120.5(5) . . ?
C34 C33 C32 120.1(6) . . ?
C33 C34 C35 120.4(6) . . ?
C36 C35 C34 120.6(6) . . ?
C35 C36 C31 119.7(6) . . ?
C38 C37 C42 118.8(6) . . ?
C38 C37 P2 121.3(5) . . ?
C42 C37 P2 119.9(5) . . ?
C39 C38 C37 121.2(7) . . ?
C40 C39 C38 119.5(8) . . ?
C39 C40 C41 121.7(7) . . ?
C40 C41 C42 119.0(7) . . ?
C37 C42 C41 119.8(7) . . ?
C48 C43 C44 119.1(5) . . ?
C48 C43 P2 120.0(5) . . ?
C44 C43 P2 120.9(4) . . ?
C45 C44 C43 120.6(6) . . ?
C46 C45 C44 119.6(6) . . ?
C45 C46 C47 121.5(6) . . ?
C46 C47 C48 119.4(6) . . ?
C43 C48 C47 119.8(6) . . ?
C50 C49 C54 118.2(5) . . ?
C50 C49 P2 119.4(4) . . ?
C54 C49 P2 122.4(4) . . ?
C49 C50 C51 121.0(6) . . ?
C52 C51 C50 120.1(6) . . ?
C51 C52 C53 119.6(6) . . ?
C52 C53 C54 121.2(7) . . ?
C49 C54 C53 119.9(6) . . ?

loop_
_geom_bond_atom_site_label_1
_geom_bond_atom_site_label_2
_geom_bond_distance
_geom_bond_site_symmetry_2
_geom_bond_publ_flag
Nb O1 1.715(4) . ?
Nb S2 2.456(2) . ?
Nb S4 2.471(2) . ?
Nb S3 2.473(2) . ?
Nb S1 2.477(2) . ?
Nb S5 2.551(2) . ?
S1 S2 2.054(3) . ?
S3 S4 2.067(2) . ?
S5 C1 1.776(6) . ?
C1 C6 1.361(8) . ?
C1 C2 1.403(9) . ?
C2 C3 1.365(10) . ?
C3 C4 1.362(11) . ?
C4 C5 1.366(11) . ?
C5 C6 1.435(10) . ?
P1 C25 1.786(5) . ?
P1 C19 1.788(5) . ?
P1 C7 1.792(5) . ?
P1 C13 1.792(5) . ?
C7 C12 1.381(7) . ?
C7 C8 1.395(7) . ?
C8 C9 1.388(8) . ?
C9 C10 1.355(8) . ?
C10 C11 1.361(8) . ?
C11 C12 1.379(7) . ?
C13 C14 1.382(7) . ?
C13 C18 1.382(7) . ?
C14 C15 1.374(7) . ?
C15 C16 1.369(8) . ?
C16 C17 1.367(8) . ?
C17 C18 1.376(8) . ?
C19 C20 1.375(7) . ?
C19 C24 1.393(7) . ?
C20 C21 1.387(8) . ?
C21 C22 1.365(8) . ?
C22 C23 1.371(8) . ?
C23 C24 1.381(7) . ?
C25 C26 1.385(7) . ?
C25 C30 1.396(7) . ?
C26 C27 1.382(8) . ?
C27 C28 1.370(9) . ?
C28 C29 1.360(9) . ?
C29 C30 1.374(8) . ?
P2 C43 1.787(5) . ?
P2 C49 1.788(5) . ?
P2 C31 1.788(5) . ?
P2 C37 1.801(6) . ?
C31 C32 1.388(7) . ?
C31 C36 1.389(7) . ?
C32 C33 1.372(8) . ?
C33 C34 1.353(8) . ?
C34 C35 1.373(9) . ?
C35 C36 1.369(8) . ?
C37 C38 1.378(8) . ?
C37 C42 1.384(8) . ?
C38 C39 1.376(8) . ?
C39 C40 1.348(10) . ?
C40 C41 1.367(10) . ?
C41 C42 1.403(9) . ?
C43 C48 1.384(7) . ?
C43 C44 1.388(7) . ?
C44 C45 1.382(8) . ?
C45 C46 1.345(9) . ?
C46 C47 1.379(9) . ?
C47 C48 1.386(9) . ?
C49 C50 1.347(8) . ?
C49 C54 1.375(8) . ?
C50 C51 1.405(9) . ?
C51 C52 1.335(9) . ?
C52 C53 1.344(9) . ?
C53 C54 1.387(9) . ?
